data_7053515
loop_
_publ_author_name
'Nakajima, Yumiko'
'Nakatani, Mitsuharu'
'Hayashi, Kyohei'
'Shiraishi, Yu'
'Takita, Ryo'
'Okazaki, Masaaki'
'Ozawa, Fumiyuki'

_publ_section_title
;
 Synthesis and structures of platinum diphenylacetylene and dithiolate
 complexes bearing diphosphinidenecyclobutene ligands (DPCB-Y)
;
_journal_issue 8
_journal_name_full 'New Journal of Chemistry'
_journal_page_first 1713
_journal_paper_doi 10.1039/c0nj00118j
_journal_volume 34
_journal_year 2010
_chemical_formula_sum 'C55 H74 Cl2 O P2 Pt'
_chemical_formula_weight 1079.07
_chemical_name_systematic
;
?
;
_space_group_IT_number 14
_symmetry_cell_setting monoclinic
_symmetry_space_group_name_Hall '-P 2ybc'
_symmetry_space_group_name_H-M 'P 1 21/c 1'
_atom_sites_solution_hydrogens geom
_atom_sites_solution_primary direct
_atom_sites_solution_secondary difmap
_audit_creation_method SHELXL-97
_cell_angle_alpha 90.00
_cell_angle_beta 111.193(4)
_cell_angle_gamma 90.00
_cell_formula_units_Z 4
_cell_length_a 19.008(9)
_cell_length_b 14.477(4)
_cell_length_c 19.693(6)
_cell_measurement_temperature 203(2)
_cell_volume 5053(3)
_computing_cell_refinement 'Rigaku AFC10/Saturn 70 CCD'
_computing_data_collection 'Rigaku AFC10/Saturn 70 CCD'
_computing_data_reduction 'Rigaku AFC10/Saturn 70 CCD'
_computing_molecular_graphics 'SHELXL-97 (Sheldrick, 1997)'
_computing_publication_material 'ORTEP3 for windows'
_computing_structure_refinement 'SHELXL-97 (Sheldrick, 1997)'
_computing_structure_solution 'SHELXS-97 (Sheldrick, 1990)'
_diffrn_ambient_temperature 203(2)
_diffrn_measured_fraction_theta_full 0.989
_diffrn_measured_fraction_theta_max 0.869
_diffrn_measurement_device_type ' CCD area detector '
_diffrn_measurement_method ' phi and omega scans'
_diffrn_radiation_monochromator graphite
_diffrn_radiation_source 'fine-focus sealed tube'
_diffrn_radiation_type MoK\a
_diffrn_radiation_wavelength 0.71070
_diffrn_reflns_av_R_equivalents 0.0587
_diffrn_reflns_av_sigmaI/netI 0.0590
_diffrn_reflns_limit_h_max 26
_diffrn_reflns_limit_h_min -25
_diffrn_reflns_limit_k_max 20
_diffrn_reflns_limit_k_min -20
_diffrn_reflns_limit_l_max 25
_diffrn_reflns_limit_l_min -24
_diffrn_reflns_number 47646
_diffrn_reflns_theta_full 25.00
_diffrn_reflns_theta_max 31.45
_diffrn_reflns_theta_min 3.17
_exptl_absorpt_coefficient_mu 2.983
_exptl_absorpt_correction_T_max 0.8413
_exptl_absorpt_correction_T_min 0.3535
_exptl_absorpt_correction_type numerical
_exptl_crystal_colour orange
_exptl_crystal_density_diffrn 1.418
_exptl_crystal_density_method 'not measured'
_exptl_crystal_description block
_exptl_crystal_F_000 2216
_exptl_crystal_size_max 0.44
_exptl_crystal_size_mid 0.36
_exptl_crystal_size_min 0.06
_refine_diff_density_max 2.534
_refine_diff_density_min -3.558
_refine_diff_density_rms 0.162
_refine_ls_extinction_method none
_refine_ls_goodness_of_fit_ref 1.056
_refine_ls_hydrogen_treatment constr
_refine_ls_matrix_type full
_refine_ls_number_parameters 550
_refine_ls_number_reflns 14549
_refine_ls_number_restraints 0
_refine_ls_restrained_S_all 1.056
_refine_ls_R_factor_all 0.0524
_refine_ls_R_factor_gt 0.0485
_refine_ls_shift/su_max 0.002
_refine_ls_shift/su_mean 0.000
_refine_ls_structure_factor_coef Fsqd
_refine_ls_weighting_details 'calc w=1/[\s^2^(Fo^2^)+(0.1000P)^2^+0.0000P] where P=(Fo^2^+2Fc^2^)/3'
_refine_ls_weighting_scheme calc
_refine_ls_wR_factor_gt 0.1454
_refine_ls_wR_factor_ref 0.1499
_reflns_number_gt 13621
_reflns_number_total 14549
_reflns_threshold_expression >2sigma(I)
_cod_data_source_file c0nj00118j.txt
_cod_data_source_block PtCl2(DPCB-H)
_cod_original_sg_symbol_H-M 'P 2 1 / c'
_cod_database_code 7053515

loop_
_symmetry_equiv_pos_as_xyz
'x, y, z'
'-x, y+1/2, -z+1/2'
'-x, -y, -z'
'x, -y-1/2, z-1/2'

loop_
_atom_site_label
_atom_site_type_symbol
_atom_site_fract_x
_atom_site_fract_y
_atom_site_fract_z
_atom_site_U_iso_or_equiv
_atom_site_adp_type
_atom_site_occupancy
_atom_site_symmetry_multiplicity
_atom_site_calc_flag
_atom_site_refinement_flags
Pt1 Pt 0.215540(7) 0.080571(8) 0.053351(7) 0.01424(6) Uani 1 1 d .
Cl1 Cl 0.17056(5) 0.02546(6) 0.14116(5) 0.02202(18) Uani 1 1 d .
Cl2 Cl 0.21625(6) 0.23027(6) 0.09675(5) 0.02299(19) Uani 1 1 d .
P1 P 0.21449(5) -0.06172(6) 0.00789(5) 0.01506(17) Uani 1 1 d .
P2 P 0.26372(5) 0.12479(6) -0.03012(5) 0.01564(17) Uani 1 1 d .
C1 C 0.2453(2) -0.0585(2) -0.0614(2) 0.0169(6) Uani 1 1 d .
C2 C 0.2722(2) 0.0329(2) -0.07779(19) 0.0151(6) Uani 1 1 d .
C3 C 0.2950(2) -0.0138(2) -0.1336(2) 0.0172(6) Uani 1 1 d .
C4 C 0.2637(2) -0.0977(3) -0.1214(2) 0.0183(7) Uani 1 1 d .
C5 C 0.2430(2) -0.1863(2) -0.1580(2) 0.0180(7) Uani 1 1 d .
C6 C 0.2179(3) -0.2574(2) -0.1240(2) 0.0252(8) Uani 1 1 d .
H1 H 0.2218 -0.2508 -0.0753 0.030 Uiso 1 1 calc R
C7 C 0.1873(3) -0.3380(3) -0.1622(2) 0.0326(10) Uani 1 1 d .
H2 H 0.1692 -0.3848 -0.1397 0.039 Uiso 1 1 calc R
C8 C 0.1836(3) -0.3486(3) -0.2329(3) 0.0308(9) Uani 1 1 d .
H3 H 0.1636 -0.4033 -0.2583 0.037 Uiso 1 1 calc R
C9 C 0.2090(2) -0.2797(3) -0.2669(2) 0.0261(8) Uani 1 1 d .
H4 H 0.2062 -0.2876 -0.3152 0.031 Uiso 1 1 calc R
C10 C 0.2385(2) -0.1991(3) -0.2299(2) 0.0223(7) Uani 1 1 d .
H5 H 0.2558 -0.1525 -0.2533 0.027 Uiso 1 1 calc R
C11 C 0.3378(2) 0.0181(2) -0.17611(19) 0.0168(6) Uani 1 1 d .
C12 C 0.3821(2) -0.0449(2) -0.1988(2) 0.0193(7) Uani 1 1 d .
H6 H 0.3832 -0.1076 -0.1862 0.023 Uiso 1 1 calc R
C13 C 0.4238(2) -0.0141(3) -0.2394(2) 0.0215(7) Uani 1 1 d .
H7 H 0.4536 -0.0561 -0.2535 0.026 Uiso 1 1 calc R
C14 C 0.4218(3) 0.0782(3) -0.2593(3) 0.0267(9) Uani 1 1 d .
H8 H 0.4495 0.0985 -0.2875 0.032 Uiso 1 1 calc R
C15 C 0.3786(3) 0.1400(3) -0.2372(2) 0.0266(8) Uani 1 1 d .
H9 H 0.3766 0.2023 -0.2511 0.032 Uiso 1 1 calc R
C16 C 0.3384(2) 0.1109(2) -0.1949(2) 0.0207(7) Uani 1 1 d .
H10 H 0.3111 0.1542 -0.1786 0.025 Uiso 1 1 calc R
C17 C 0.20214(19) -0.1790(2) 0.03622(19) 0.0131(6) Uani 1 1 d .
C18 C 0.13063(19) -0.2221(2) 0.00928(19) 0.0158(6) Uani 1 1 d .
C19 C 0.1280(2) -0.3190(2) 0.0168(2) 0.0198(7) Uani 1 1 d .
H11 H 0.0807 -0.3485 -0.0006 0.024 Uiso 1 1 calc R
C20 C 0.1923(2) -0.3730(2) 0.0491(2) 0.0188(7) Uani 1 1 d .
C21 C 0.2611(2) -0.3260(2) 0.0790(2) 0.0165(6) Uani 1 1 d .
H12 H 0.3047 -0.3609 0.1032 0.020 Uiso 1 1 calc R
C22 C 0.2687(2) -0.2301(2) 0.07494(19) 0.0147(6) Uani 1 1 d .
C23 C 0.0522(2) -0.1779(2) -0.0272(2) 0.0209(7) Uani 1 1 d .
C24 C 0.0092(3) -0.2248(3) -0.1006(3) 0.0398(12) Uani 1 1 d .
H15 H 0.0366 -0.2161 -0.1332 0.060 Uiso 1 1 calc R
H16 H -0.0406 -0.1975 -0.1220 0.060 Uiso 1 1 calc R
H17 H 0.0044 -0.2903 -0.0929 0.060 Uiso 1 1 calc R
C25 C 0.0503(3) -0.0745(3) -0.0415(3) 0.0293(10) Uani 1 1 d .
H18 H 0.0772 -0.0612 -0.0739 0.044 Uiso 1 1 calc R
H19 H 0.0742 -0.0420 0.0042 0.044 Uiso 1 1 calc R
H20 H -0.0016 -0.0543 -0.0639 0.044 Uiso 1 1 calc R
C26 C 0.0080(3) -0.1917(4) 0.0242(3) 0.0409(12) Uani 1 1 d .
H21 H -0.0418 -0.1646 0.0024 0.061 Uiso 1 1 calc R
H22 H 0.0348 -0.1620 0.0705 0.061 Uiso 1 1 calc R
H23 H 0.0033 -0.2572 0.0320 0.061 Uiso 1 1 calc R
C27 C 0.1901(2) -0.4781(2) 0.0538(2) 0.0225(8) Uani 1 1 d .
C28 C 0.1105(3) -0.5175(3) 0.0149(3) 0.0409(12) Uani 1 1 d .
H24 H 0.1121 -0.5843 0.0192 0.061 Uiso 1 1 calc R
H25 H 0.0927 -0.5003 -0.0361 0.061 Uiso 1 1 calc R
H26 H 0.0766 -0.4928 0.0372 0.061 Uiso 1 1 calc R
C29 C 0.2172(3) -0.5075(3) 0.1338(2) 0.0269(8) Uani 1 1 d .
H27 H 0.2160 -0.5743 0.1368 0.040 Uiso 1 1 calc R
H28 H 0.1845 -0.4809 0.1566 0.040 Uiso 1 1 calc R
H29 H 0.2685 -0.4858 0.1586 0.040 Uiso 1 1 calc R
C30 C 0.2438(3) -0.5205(3) 0.0199(3) 0.0379(11) Uani 1 1 d .
H30 H 0.2422 -0.5874 0.0229 0.057 Uiso 1 1 calc R
H31 H 0.2948 -0.4991 0.0462 0.057 Uiso 1 1 calc R
H32 H 0.2283 -0.5020 -0.0307 0.057 Uiso 1 1 calc R
C31 C 0.3501(2) -0.1930(2) 0.1126(2) 0.0200(7) Uani 1 1 d .
C32 C 0.3932(2) -0.2509(3) 0.1811(2) 0.0299(9) Uani 1 1 d .
H33 H 0.3673 -0.2469 0.2154 0.045 Uiso 1 1 calc R
H34 H 0.4441 -0.2272 0.2037 0.045 Uiso 1 1 calc R
H35 H 0.3951 -0.3148 0.1672 0.045 Uiso 1 1 calc R
C33 C 0.3931(2) -0.2014(4) 0.0606(3) 0.0338(10) Uani 1 1 d .
H36 H 0.3898 -0.2644 0.0430 0.051 Uiso 1 1 calc R
H37 H 0.4456 -0.1853 0.0861 0.051 Uiso 1 1 calc R
H38 H 0.3712 -0.1598 0.0198 0.051 Uiso 1 1 calc R
C34 C 0.3553(3) -0.0929(3) 0.1409(3) 0.0347(12) Uani 1 1 d .
H39 H 0.3278 -0.0878 0.1738 0.052 Uiso 1 1 calc R
H40 H 0.3334 -0.0512 0.1001 0.052 Uiso 1 1 calc R
H41 H 0.4077 -0.0767 0.1666 0.052 Uiso 1 1 calc R
C35 C 0.3007(2) 0.2299(2) -0.05450(18) 0.0147(6) Uani 1 1 d .
C36 C 0.3789(2) 0.2500(2) -0.0208(2) 0.0165(6) Uani 1 1 d .
C37 C 0.4089(2) 0.3193(2) -0.0521(2) 0.0184(7) Uani 1 1 d .
H13 H 0.4605 0.3332 -0.0303 0.022 Uiso 1 1 calc R
C38 C 0.3665(2) 0.3678(2) -0.1134(2) 0.0178(7) Uani 1 1 d .
C39 C 0.2898(2) 0.3498(2) -0.1430(2) 0.0185(7) Uani 1 1 d .
H14 H 0.2602 0.3838 -0.1841 0.022 Uiso 1 1 calc R
C40 C 0.2542(2) 0.2834(2) -0.1148(2) 0.0158(6) Uani 1 1 d .
C41 C 0.1676(2) 0.2726(2) -0.1556(2) 0.0193(7) Uani 1 1 d .
C42 C 0.1524(2) 0.2000(3) -0.2166(2) 0.0261(8) Uani 1 1 d .
H42 H 0.1792 0.2171 -0.2483 0.039 Uiso 1 1 calc R
H43 H 0.0987 0.1972 -0.2446 0.039 Uiso 1 1 calc R
H44 H 0.1698 0.1400 -0.1952 0.039 Uiso 1 1 calc R
C43 C 0.1320(2) 0.3635(3) -0.1927(3) 0.0292(9) Uani 1 1 d .
H45 H 0.1402 0.4113 -0.1562 0.044 Uiso 1 1 calc R
H46 H 0.0782 0.3547 -0.2181 0.044 Uiso 1 1 calc R
H47 H 0.1550 0.3817 -0.2273 0.044 Uiso 1 1 calc R
C44 C 0.1251(2) 0.2466(3) -0.1051(2) 0.0252(8) Uani 1 1 d .
H48 H 0.1349 0.2926 -0.0670 0.038 Uiso 1 1 calc R
H49 H 0.1422 0.1867 -0.0834 0.038 Uiso 1 1 calc R
H50 H 0.0714 0.2442 -0.1331 0.038 Uiso 1 1 calc R
C45 C 0.4009(2) 0.4408(3) -0.1489(2) 0.0190(7) Uani 1 1 d .
C46 C 0.4844(2) 0.4559(3) -0.1072(2) 0.0254(8) Uani 1 1 d .
H51 H 0.5111 0.3980 -0.1039 0.038 Uiso 1 1 calc R
H52 H 0.4918 0.4780 -0.0586 0.038 Uiso 1 1 calc R
H53 H 0.5036 0.5012 -0.1324 0.038 Uiso 1 1 calc R
C47 C 0.3917(3) 0.4068(3) -0.2261(3) 0.0297(9) Uani 1 1 d .
H54 H 0.3386 0.3965 -0.2541 0.045 Uiso 1 1 calc R
H55 H 0.4192 0.3494 -0.2224 0.045 Uiso 1 1 calc R
H56 H 0.4113 0.4530 -0.2502 0.045 Uiso 1 1 calc R
C48 C 0.3595(3) 0.5328(3) -0.1546(3) 0.0331(10) Uani 1 1 d .
H57 H 0.3060 0.5237 -0.1812 0.050 Uiso 1 1 calc R
H58 H 0.3790 0.5774 -0.1801 0.050 Uiso 1 1 calc R
H59 H 0.3672 0.5556 -0.1061 0.050 Uiso 1 1 calc R
C49 C 0.4356(2) 0.2002(2) 0.0471(2) 0.0195(7) Uani 1 1 d .
C50 C 0.4047(2) 0.1877(3) 0.1084(2) 0.0267(8) Uani 1 1 d .
H60 H 0.3904 0.2473 0.1218 0.040 Uiso 1 1 calc R
H61 H 0.4433 0.1603 0.1504 0.040 Uiso 1 1 calc R
H62 H 0.3609 0.1475 0.0919 0.040 Uiso 1 1 calc R
C51 C 0.4585(2) 0.1062(3) 0.0247(2) 0.0267(8) Uani 1 1 d .
H63 H 0.4780 0.1153 -0.0140 0.040 Uiso 1 1 calc R
H64 H 0.4148 0.0660 0.0076 0.040 Uiso 1 1 calc R
H65 H 0.4971 0.0781 0.0663 0.040 Uiso 1 1 calc R
C52 C 0.5088(2) 0.2575(3) 0.0810(2) 0.0256(8) Uani 1 1 d .
H66 H 0.5314 0.2678 0.0447 0.038 Uiso 1 1 calc R
H67 H 0.5440 0.2241 0.1219 0.038 Uiso 1 1 calc R
H68 H 0.4968 0.3165 0.0976 0.038 Uiso 1 1 calc R
C53 C 1.0192(3) 0.0131(4) 0.7216(3) 0.0421(12) Uani 1 1 d .
O1 O 0.9895(3) 0.0467(4) 0.6614(2) 0.0724(15) Uani 1 1 d .
C55 C 1.0021(4) 0.0510(5) 0.7844(4) 0.0556(15) Uani 1 1 d .
H69 H 0.9661 0.1011 0.7677 0.083 Uiso 1 1 calc R
H70 H 1.0482 0.0739 0.8210 0.083 Uiso 1 1 calc R
H71 H 0.9810 0.0026 0.8052 0.083 Uiso 1 1 calc R
C56 C 1.0738(4) -0.0650(5) 0.7365(5) 0.067(2) Uani 1 1 d .
H72 H 1.0802 -0.0832 0.6917 0.100 Uiso 1 1 calc R
H73 H 1.0547 -0.1170 0.7557 0.100 Uiso 1 1 calc R
H74 H 1.1220 -0.0458 0.7718 0.100 Uiso 1 1 calc R

loop_
_atom_site_aniso_label
_atom_site_aniso_U_11
_atom_site_aniso_U_22
_atom_site_aniso_U_33
_atom_site_aniso_U_23
_atom_site_aniso_U_13
_atom_site_aniso_U_12
Pt1 0.02189(9) 0.00972(8) 0.01426(10) 0.00028(4) 0.01030(7) 0.00024(4)
Cl1 0.0326(5) 0.0196(4) 0.0203(4) 0.0027(3) 0.0173(4) 0.0000(3)
Cl2 0.0360(5) 0.0128(3) 0.0257(5) -0.0035(3) 0.0179(4) -0.0005(3)
P1 0.0233(4) 0.0101(3) 0.0150(4) 0.0005(3) 0.0107(4) -0.0001(3)
P2 0.0244(4) 0.0104(3) 0.0158(5) 0.0003(3) 0.0116(4) -0.0011(3)
C1 0.0252(17) 0.0117(13) 0.0148(17) 0.0007(12) 0.0084(14) 0.0007(12)
C2 0.0255(16) 0.0097(12) 0.0110(16) 0.0003(11) 0.0077(13) -0.0008(11)
C3 0.0221(16) 0.0129(14) 0.0184(18) -0.0001(12) 0.0094(14) 0.0027(11)
C4 0.0256(18) 0.0161(14) 0.0148(18) 0.0002(13) 0.0091(14) 0.0009(13)
C5 0.0228(16) 0.0139(14) 0.0200(18) -0.0008(12) 0.0109(14) 0.0008(12)
C6 0.046(2) 0.0167(16) 0.022(2) -0.0031(13) 0.0228(18) -0.0024(15)
C7 0.058(3) 0.0154(16) 0.032(2) -0.0060(15) 0.026(2) -0.0124(17)
C8 0.040(2) 0.0209(18) 0.036(2) -0.0110(16) 0.019(2) -0.0070(16)
C9 0.034(2) 0.0285(19) 0.020(2) -0.0073(15) 0.0140(17) -0.0005(16)
C10 0.0305(19) 0.0223(17) 0.0175(19) -0.0022(13) 0.0127(15) -0.0030(14)
C11 0.0207(16) 0.0177(15) 0.0120(16) 0.0022(12) 0.0058(13) 0.0013(12)
C12 0.0210(16) 0.0165(15) 0.0213(19) 0.0007(12) 0.0088(14) 0.0001(12)
C13 0.0210(17) 0.0207(16) 0.027(2) -0.0058(14) 0.0131(15) -0.0008(13)
C14 0.029(2) 0.031(2) 0.026(2) -0.0021(14) 0.0172(19) -0.0070(14)
C15 0.043(2) 0.0173(16) 0.028(2) 0.0001(14) 0.0219(19) -0.0048(15)
C16 0.0319(19) 0.0146(15) 0.023(2) -0.0007(13) 0.0183(16) 0.0001(13)
C17 0.0201(15) 0.0094(13) 0.0125(15) -0.0006(11) 0.0091(12) 0.0001(10)
C18 0.0185(15) 0.0179(15) 0.0130(16) -0.0012(12) 0.0082(13) 0.0018(11)
C19 0.0233(17) 0.0157(15) 0.0199(18) 0.0022(12) 0.0069(14) -0.0012(12)
C20 0.0275(18) 0.0104(14) 0.0171(18) -0.0016(11) 0.0063(14) -0.0039(12)
C21 0.0208(16) 0.0103(13) 0.0191(17) 0.0007(11) 0.0082(13) -0.0005(11)
C22 0.0237(16) 0.0119(13) 0.0118(16) -0.0009(11) 0.0103(13) -0.0021(11)
C23 0.0190(16) 0.0181(15) 0.0233(19) 0.0014(13) 0.0048(14) -0.0003(12)
C24 0.040(2) 0.032(2) 0.035(3) -0.0067(19) -0.002(2) 0.0087(18)
C25 0.023(2) 0.0191(18) 0.043(3) 0.0045(15) 0.008(2) 0.0063(13)
C26 0.027(2) 0.053(3) 0.047(3) 0.015(2) 0.019(2) 0.008(2)
C27 0.034(2) 0.0076(14) 0.023(2) -0.0008(12) 0.0071(16) -0.0020(13)
C28 0.038(2) 0.0168(18) 0.049(3) -0.0020(18) -0.007(2) -0.0093(16)
C29 0.040(2) 0.0164(16) 0.020(2) 0.0018(13) 0.0067(17) -0.0048(15)
C30 0.063(3) 0.0143(17) 0.045(3) -0.0038(17) 0.029(3) 0.0007(18)
C31 0.0215(16) 0.0141(14) 0.025(2) 0.0018(13) 0.0095(15) -0.0010(12)
C32 0.0236(18) 0.035(2) 0.026(2) 0.0093(17) 0.0031(16) -0.0028(15)
C33 0.026(2) 0.052(3) 0.031(2) 0.003(2) 0.0192(18) -0.0018(19)
C34 0.025(2) 0.0168(16) 0.048(3) -0.0081(17) -0.003(2) -0.0005(14)
C35 0.0242(15) 0.0096(13) 0.0137(17) -0.0004(10) 0.0111(13) -0.0014(11)
C36 0.0225(16) 0.0135(13) 0.0163(17) 0.0006(11) 0.0104(13) 0.0010(11)
C37 0.0188(15) 0.0183(15) 0.0196(18) 0.0004(12) 0.0088(13) -0.0002(12)
C38 0.0248(17) 0.0141(14) 0.0158(17) 0.0000(12) 0.0091(14) -0.0020(12)
C39 0.0209(16) 0.0172(15) 0.0184(18) 0.0053(12) 0.0085(13) 0.0013(12)
C40 0.0209(16) 0.0124(13) 0.0162(17) -0.0011(11) 0.0091(13) 0.0001(11)
C41 0.0208(16) 0.0192(15) 0.0207(19) 0.0038(13) 0.0109(14) -0.0018(12)
C42 0.0234(18) 0.031(2) 0.024(2) -0.0038(15) 0.0080(16) -0.0021(15)
C43 0.0212(18) 0.0260(19) 0.039(2) 0.0125(17) 0.0089(17) 0.0044(14)
C44 0.0202(17) 0.033(2) 0.027(2) -0.0012(15) 0.0127(15) -0.0024(14)
C45 0.0219(16) 0.0169(14) 0.0205(19) 0.0039(13) 0.0104(14) -0.0024(13)
C46 0.0261(18) 0.0232(18) 0.029(2) 0.0023(15) 0.0118(16) -0.0056(14)
C47 0.042(3) 0.0283(19) 0.022(2) 0.0043(15) 0.0149(19) -0.0087(17)
C48 0.040(2) 0.0174(17) 0.052(3) 0.0075(17) 0.028(2) 0.0015(16)
C49 0.0272(18) 0.0159(15) 0.0152(17) 0.0009(12) 0.0074(14) 0.0000(12)
C50 0.032(2) 0.035(2) 0.0130(18) 0.0061(15) 0.0086(16) -0.0021(16)
C51 0.030(2) 0.0207(17) 0.028(2) -0.0015(15) 0.0091(17) 0.0046(15)
C52 0.0274(19) 0.0258(18) 0.022(2) 0.0035(14) 0.0066(16) -0.0014(14)
C53 0.033(2) 0.044(3) 0.042(3) 0.011(2) 0.003(2) -0.009(2)
O1 0.090(4) 0.063(3) 0.041(3) 0.017(2) -0.005(2) -0.017(3)
C55 0.050(3) 0.058(4) 0.057(4) -0.003(3) 0.017(3) -0.020(3)
C56 0.045(4) 0.056(4) 0.100(6) 0.015(4) 0.028(4) -0.001(3)

loop_
_atom_type_symbol
_atom_type_description
_atom_type_scat_dispersion_real
_atom_type_scat_dispersion_imag
_atom_type_scat_source
C C 0.0033 0.0016 'International Tables Vol C Tables 4.2.6.8 and 6.1.1.4'
H H 0.0000 0.0000 'International Tables Vol C Tables 4.2.6.8 and 6.1.1.4'
Cl Cl 0.1484 0.1585 'International Tables Vol C Tables 4.2.6.8 and 6.1.1.4'
O O 0.0106 0.0060 'International Tables Vol C Tables 4.2.6.8 and 6.1.1.4'
P P 0.1023 0.0942 'International Tables Vol C Tables 4.2.6.8 and 6.1.1.4'
Pt Pt -1.7033 8.3905 'International Tables Vol C Tables 4.2.6.8 and 6.1.1.4'

loop_
_geom_angle_atom_site_label_1
_geom_angle_atom_site_label_2
_geom_angle_atom_site_label_3
_geom_angle
P1 Pt1 P2 85.23(3)
P1 Pt1 Cl2 178.08(3)
P2 Pt1 Cl2 93.07(3)
P1 Pt1 Cl1 91.66(4)
P2 Pt1 Cl1 176.04(3)
Cl2 Pt1 Cl1 90.07(4)
C1 P1 C17 113.39(16)
C1 P1 Pt1 110.22(12)
C17 P1 Pt1 135.61(11)
C2 P2 C35 113.25(17)
C2 P2 Pt1 109.43(13)
C35 P2 Pt1 137.16(12)
C4 C1 C2 88.2(3)
C4 C1 P1 155.1(3)
C2 C1 P1 116.7(3)
C3 C2 C1 88.3(3)
C3 C2 P2 153.4(3)
C1 C2 P2 118.2(3)
C4 C3 C11 137.5(3)
C4 C3 C2 90.7(3)
C11 C3 C2 131.6(3)
C3 C4 C5 137.0(4)
C3 C4 C1 92.4(3)
C5 C4 C1 129.9(3)
C10 C5 C6 118.6(3)
C10 C5 C4 121.6(3)
C6 C5 C4 119.3(3)
C7 C6 C5 120.3(4)
C7 C6 H1 119.9
C5 C6 H1 119.9
C8 C7 C6 119.8(4)
C8 C7 H2 120.1
C6 C7 H2 120.1
C7 C8 C9 120.6(4)
C7 C8 H3 119.7
C9 C8 H3 119.7
C10 C9 C8 120.1(4)
C10 C9 H4 120.0
C8 C9 H4 120.0
C9 C10 C5 120.6(4)
C9 C10 H5 119.7
C5 C10 H5 119.7
C16 C11 C12 118.3(3)
C16 C11 C3 121.5(3)
C12 C11 C3 120.1(3)
C13 C12 C11 120.2(3)
C13 C12 H6 119.9
C11 C12 H6 119.9
C12 C13 C14 120.6(4)
C12 C13 H7 119.7
C14 C13 H7 119.7
C15 C14 C13 119.4(4)
C15 C14 H8 120.3
C13 C14 H8 120.3
C16 C15 C14 120.8(4)
C16 C15 H9 119.6
C14 C15 H9 119.6
C15 C16 C11 120.7(3)
C15 C16 H10 119.6
C11 C16 H10 119.6
C18 C17 C22 121.3(3)
C18 C17 P1 120.5(3)
C22 C17 P1 117.3(2)
C17 C18 C19 117.6(3)
C17 C18 C23 129.0(3)
C19 C18 C23 113.3(3)
C20 C19 C18 123.0(3)
C20 C19 H11 118.5
C18 C19 H11 118.5
C19 C20 C21 116.8(3)
C19 C20 C27 123.1(3)
C21 C20 C27 120.0(3)
C20 C21 C22 123.8(3)
C20 C21 H12 118.1
C22 C21 H12 118.1
C21 C22 C17 117.1(3)
C21 C22 C31 114.9(3)
C17 C22 C31 128.0(3)
C25 C23 C24 107.0(4)
C25 C23 C18 116.7(3)
C24 C23 C18 110.6(3)
C25 C23 C26 105.4(4)
C24 C23 C26 109.1(4)
C18 C23 C26 107.7(3)
C23 C24 H15 109.5
C23 C24 H16 109.5
H15 C24 H16 109.5
C23 C24 H17 109.5
H15 C24 H17 109.5
H16 C24 H17 109.5
C23 C25 H18 109.5
C23 C25 H19 109.5
H18 C25 H19 109.5
C23 C25 H20 109.5
H18 C25 H20 109.5
H19 C25 H20 109.5
C23 C26 H21 109.5
C23 C26 H22 109.5
H21 C26 H22 109.5
C23 C26 H23 109.5
H21 C26 H23 109.5
H22 C26 H23 109.5
C20 C27 C29 109.5(3)
C20 C27 C30 109.6(3)
C29 C27 C30 107.8(4)
C20 C27 C28 112.6(3)
C29 C27 C28 108.3(4)
C30 C27 C28 108.9(4)
C27 C28 H24 109.5
C27 C28 H25 109.5
H24 C28 H25 109.5
C27 C28 H26 109.5
H24 C28 H26 109.5
H25 C28 H26 109.5
C27 C29 H27 109.5
C27 C29 H28 109.5
H27 C29 H28 109.5
C27 C29 H29 109.5
H27 C29 H29 109.5
H28 C29 H29 109.5
C27 C30 H30 109.5
C27 C30 H31 109.5
H30 C30 H31 109.5
C27 C30 H32 109.5
H30 C30 H32 109.5
H31 C30 H32 109.5
C33 C31 C34 109.7(4)
C33 C31 C32 107.4(3)
C34 C31 C32 104.5(4)
C33 C31 C22 109.6(3)
C34 C31 C22 114.8(3)
C32 C31 C22 110.6(3)
C31 C32 H33 109.5
C31 C32 H34 109.5
H33 C32 H34 109.5
C31 C32 H35 109.5
H33 C32 H35 109.5
H34 C32 H35 109.5
C31 C33 H36 109.5
C31 C33 H37 109.5
H36 C33 H37 109.5
C31 C33 H38 109.5
H36 C33 H38 109.5
H37 C33 H38 109.5
C31 C34 H39 109.5
C31 C34 H40 109.5
H39 C34 H40 109.5
C31 C34 H41 109.5
H39 C34 H41 109.5
H40 C34 H41 109.5
C36 C35 C40 120.5(3)
C36 C35 P2 119.2(3)
C40 C35 P2 119.6(3)
C37 C36 C35 117.6(3)
C37 C36 C49 116.4(3)
C35 C36 C49 126.0(3)
C38 C37 C36 123.3(3)
C38 C37 H13 118.4
C36 C37 H13 118.4
C37 C38 C39 117.8(3)
C37 C38 C45 122.6(3)
C39 C38 C45 119.6(3)
C38 C39 C40 123.2(3)
C38 C39 H14 118.4
C40 C39 H14 118.4
C39 C40 C35 117.4(3)
C39 C40 C41 115.9(3)
C35 C40 C41 126.7(3)
C44 C41 C43 105.8(3)
C44 C41 C42 110.0(3)
C43 C41 C42 106.6(3)
C44 C41 C40 113.3(3)
C43 C41 C40 111.2(3)
C42 C41 C40 109.6(3)
C41 C42 H42 109.5
C41 C42 H43 109.5
H42 C42 H43 109.5
C41 C42 H44 109.5
H42 C42 H44 109.5
H43 C42 H44 109.5
C41 C43 H45 109.5
C41 C43 H46 109.5
H45 C43 H46 109.5
C41 C43 H47 109.5
H45 C43 H47 109.5
H46 C43 H47 109.5
C41 C44 H48 109.5
C41 C44 H49 109.5
H48 C44 H49 109.5
C41 C44 H50 109.5
H48 C44 H50 109.5
H49 C44 H50 109.5
C46 C45 C48 109.0(3)
C46 C45 C38 112.7(3)
C48 C45 C38 109.8(3)
C46 C45 C47 107.7(3)
C48 C45 C47 109.4(3)
C38 C45 C47 108.1(3)
C45 C46 H51 109.5
C45 C46 H52 109.5
H51 C46 H52 109.5
C45 C46 H53 109.5
H51 C46 H53 109.5
H52 C46 H53 109.5
C45 C47 H54 109.5
C45 C47 H55 109.5
H54 C47 H55 109.5
C45 C47 H56 109.5
H54 C47 H56 109.5
H55 C47 H56 109.5
C45 C48 H57 109.5
C45 C48 H58 109.5
H57 C48 H58 109.5
C45 C48 H59 109.5
H57 C48 H59 109.5
H58 C48 H59 109.5
C50 C49 C51 110.5(3)
C50 C49 C52 105.3(3)
C51 C49 C52 107.1(3)
C50 C49 C36 112.8(3)
C51 C49 C36 110.1(3)
C52 C49 C36 110.9(3)
C49 C50 H60 109.5
C49 C50 H61 109.5
H60 C50 H61 109.5
C49 C50 H62 109.5
H60 C50 H62 109.5
H61 C50 H62 109.5
C49 C51 H63 109.5
C49 C51 H64 109.5
H63 C51 H64 109.5
C49 C51 H65 109.5
H63 C51 H65 109.5
H64 C51 H65 109.5
C49 C52 H66 109.5
C49 C52 H67 109.5
H66 C52 H67 109.5
C49 C52 H68 109.5
H66 C52 H68 109.5
H67 C52 H68 109.5
O1 C53 C56 122.8(7)
O1 C53 C55 119.8(6)
C56 C53 C55 117.4(6)
C53 C55 H69 109.5
C53 C55 H70 109.5
H69 C55 H70 109.5
C53 C55 H71 109.5
H69 C55 H71 109.5
H70 C55 H71 109.5
C53 C56 H72 109.5
C53 C56 H73 109.5
H72 C56 H73 109.5
C53 C56 H74 109.5
H72 C56 H74 109.5
H73 C56 H74 109.5

loop_
_geom_bond_atom_site_label_1
_geom_bond_atom_site_label_2
_geom_bond_distance
Pt1 P1 2.2433(10)
Pt1 P2 2.2447(11)
Pt1 Cl2 2.3279(10)
Pt1 Cl1 2.3295(10)
P1 C1 1.669(4)
P1 C17 1.829(3)
P2 C2 1.670(3)
P2 C35 1.813(3)
C1 C4 1.463(5)
C1 C2 1.495(5)
C2 C3 1.481(5)
C3 C4 1.410(5)
C3 C11 1.440(5)
C4 C5 1.454(5)
C5 C10 1.401(5)
C5 C6 1.402(5)
C6 C7 1.396(5)
C6 H1 0.9400
C7 C8 1.378(6)
C7 H2 0.9400
C8 C9 1.383(6)
C8 H3 0.9400
C9 C10 1.382(5)
C9 H4 0.9400
C10 H5 0.9400
C11 C16 1.395(5)
C11 C12 1.417(5)
C12 C13 1.387(5)
C12 H6 0.9400
C13 C14 1.390(5)
C13 H7 0.9400
C14 C15 1.387(6)
C14 H8 0.9400
C15 C16 1.385(5)
C15 H9 0.9400
C16 H10 0.9400
C17 C18 1.413(5)
C17 C22 1.425(5)
C18 C19 1.415(5)
C18 C23 1.540(5)
C19 C20 1.395(5)
C19 H11 0.9400
C20 C21 1.401(5)
C20 C27 1.526(5)
C21 C22 1.401(4)
C21 H12 0.9400
C22 C31 1.552(5)
C23 C25 1.521(5)
C23 C24 1.537(6)
C23 C26 1.546(6)
C24 H15 0.9700
C24 H16 0.9700
C24 H17 0.9700
C25 H18 0.9700
C25 H19 0.9700
C25 H20 0.9700
C26 H21 0.9700
C26 H22 0.9700
C26 H23 0.9700
C27 C29 1.530(6)
C27 C30 1.536(6)
C27 C28 1.537(6)
C28 H24 0.9700
C28 H25 0.9700
C28 H26 0.9700
C29 H27 0.9700
C29 H28 0.9700
C29 H29 0.9700
C30 H30 0.9700
C30 H31 0.9700
C30 H32 0.9700
C31 C33 1.528(6)
C31 C34 1.543(5)
C31 C32 1.547(5)
C32 H33 0.9700
C32 H34 0.9700
C32 H35 0.9700
C33 H36 0.9700
C33 H37 0.9700
C33 H38 0.9700
C34 H39 0.9700
C34 H40 0.9700
C34 H41 0.9700
C35 C36 1.422(5)
C35 C40 1.426(5)
C36 C37 1.402(5)
C36 C49 1.558(5)
C37 C38 1.377(5)
C37 H13 0.9400
C38 C39 1.384(5)
C38 C45 1.539(5)
C39 C40 1.401(5)
C39 H14 0.9400
C40 C41 1.557(5)
C41 C44 1.537(5)
C41 C43 1.538(5)
C41 C42 1.543(6)
C42 H42 0.9700
C42 H43 0.9700
C42 H44 0.9700
C43 H45 0.9700
C43 H46 0.9700
C43 H47 0.9700
C44 H48 0.9700
C44 H49 0.9700
C44 H50 0.9700
C45 C46 1.515(5)
C45 C48 1.530(5)
C45 C47 1.546(6)
C46 H51 0.9700
C46 H52 0.9700
C46 H53 0.9700
C47 H54 0.9700
C47 H55 0.9700
C47 H56 0.9700
C48 H57 0.9700
C48 H58 0.9700
C48 H59 0.9700
C49 C50 1.534(5)
C49 C51 1.541(5)
C49 C52 1.549(5)
C50 H60 0.9700
C50 H61 0.9700
C50 H62 0.9700
C51 H63 0.9700
C51 H64 0.9700
C51 H65 0.9700
C52 H66 0.9700
C52 H67 0.9700
C52 H68 0.9700
C53 O1 1.215(6)
C53 C56 1.490(8)
C53 C55 1.493(9)
C55 H69 0.9700
C55 H70 0.9700
C55 H71 0.9700
C56 H72 0.9700
C56 H73 0.9700
C56 H74 0.9700

loop_
_geom_torsion_atom_site_label_1
_geom_torsion_atom_site_label_2
_geom_torsion_atom_site_label_3
_geom_torsion_atom_site_label_4
_geom_torsion
P2 Pt1 P1 C1 -1.91(14)
Cl2 Pt1 P1 C1 25.5(11)
Cl1 Pt1 P1 C1 -179.46(14)
P2 Pt1 P1 C17 166.87(17)
Cl2 Pt1 P1 C17 -165.8(10)
Cl1 Pt1 P1 C17 -10.68(17)
P1 Pt1 P2 C2 -0.11(14)
Cl2 Pt1 P2 C2 -179.23(14)
Cl1 Pt1 P2 C2 38.1(5)
P1 Pt1 P2 C35 -174.95(18)
Cl2 Pt1 P2 C35 5.93(18)
Cl1 Pt1 P2 C35 -136.7(5)
C17 P1 C1 C4 11.3(8)
Pt1 P1 C1 C4 -177.2(7)
C17 P1 C1 C2 -167.5(3)
Pt1 P1 C1 C2 3.9(3)
C4 C1 C2 C3 -4.3(3)
P1 C1 C2 C3 175.2(3)
C4 C1 C2 P2 176.2(3)
P1 C1 C2 P2 -4.3(4)
C35 P2 C2 C3 -0.3(7)
Pt1 P2 C2 C3 -176.5(6)
C35 P2 C2 C1 178.7(3)
Pt1 P2 C2 C1 2.5(3)
C1 C2 C3 C4 4.4(3)
P2 C2 C3 C4 -176.4(6)
C1 C2 C3 C11 -171.1(4)
P2 C2 C3 C11 8.1(9)
C11 C3 C4 C5 -19.3(8)
C2 C3 C4 C5 165.7(5)
C11 C3 C4 C1 170.5(4)
C2 C3 C4 C1 -4.5(3)
C2 C1 C4 C3 4.5(3)
P1 C1 C4 C3 -174.5(6)
C2 C1 C4 C5 -166.8(4)
P1 C1 C4 C5 14.2(10)
C3 C4 C5 C10 -13.2(7)
C1 C4 C5 C10 154.0(4)
C3 C4 C5 C6 174.8(4)
C1 C4 C5 C6 -17.9(6)
C10 C5 C6 C7 -1.8(6)
C4 C5 C6 C7 170.4(4)
C5 C6 C7 C8 1.8(7)
C6 C7 C8 C9 -0.9(7)
C7 C8 C9 C10 0.0(7)
C8 C9 C10 C5 0.0(6)
C6 C5 C10 C9 0.9(6)
C4 C5 C10 C9 -171.1(4)
C4 C3 C11 C16 157.7(4)
C2 C3 C11 C16 -28.9(6)
C4 C3 C11 C12 -23.5(7)
C2 C3 C11 C12 149.8(4)
C16 C11 C12 C13 -0.8(5)
C3 C11 C12 C13 -179.6(3)
C11 C12 C13 C14 -1.0(6)
C12 C13 C14 C15 1.0(7)
C13 C14 C15 C16 0.8(7)
C14 C15 C16 C11 -2.7(7)
C12 C11 C16 C15 2.7(6)
C3 C11 C16 C15 -178.6(4)
C1 P1 C17 C18 -95.7(3)
Pt1 P1 C17 C18 95.8(3)
C1 P1 C17 C22 73.2(3)
Pt1 P1 C17 C22 -95.3(3)
C22 C17 C18 C19 -5.0(5)
P1 C17 C18 C19 163.4(3)
C22 C17 C18 C23 173.9(4)
P1 C17 C18 C23 -17.7(5)
C17 C18 C19 C20 -0.3(6)
C23 C18 C19 C20 -179.4(4)
C18 C19 C20 C21 4.3(6)
C18 C19 C20 C27 -176.7(3)
C19 C20 C21 C22 -3.2(6)
C27 C20 C21 C22 177.8(3)
C20 C21 C22 C17 -1.8(5)
C20 C21 C22 C31 179.4(3)
C18 C17 C22 C21 6.0(5)
P1 C17 C22 C21 -162.8(3)
C18 C17 C22 C31 -175.3(3)
P1 C17 C22 C31 15.9(5)
C17 C18 C23 C25 4.5(6)
C19 C18 C23 C25 -176.5(4)
C17 C18 C23 C24 127.1(4)
C19 C18 C23 C24 -53.9(5)
C17 C18 C23 C26 -113.7(4)
C19 C18 C23 C26 65.3(4)
C19 C20 C27 C29 -116.8(4)
C21 C20 C27 C29 62.2(5)
C19 C20 C27 C30 125.2(4)
C21 C20 C27 C30 -55.9(5)
C19 C20 C27 C28 3.8(5)
C21 C20 C27 C28 -177.3(4)
C21 C22 C31 C33 83.9(4)
C17 C22 C31 C33 -94.9(4)
C21 C22 C31 C34 -152.1(4)
C17 C22 C31 C34 29.1(6)
C21 C22 C31 C32 -34.3(4)
C17 C22 C31 C32 147.0(4)
C2 P2 C35 C36 -85.4(3)
Pt1 P2 C35 C36 89.3(3)
C2 P2 C35 C40 84.7(3)
Pt1 P2 C35 C40 -100.6(3)
C40 C35 C36 C37 -4.4(5)
P2 C35 C36 C37 165.6(3)
C40 C35 C36 C49 177.5(3)
P2 C35 C36 C49 -12.5(5)
C35 C36 C37 C38 -0.1(5)
C49 C36 C37 C38 178.2(3)
C36 C37 C38 C39 3.1(5)
C36 C37 C38 C45 -177.5(3)
C37 C38 C39 C40 -1.6(6)
C45 C38 C39 C40 178.9(3)
C38 C39 C40 C35 -2.6(5)
C38 C39 C40 C41 -179.8(3)
C36 C35 C40 C39 5.7(5)
P2 C35 C40 C39 -164.3(3)
C36 C35 C40 C41 -177.5(3)
P2 C35 C40 C41 12.5(5)
C39 C40 C41 C44 -147.1(3)
C35 C40 C41 C44 36.0(5)
C39 C40 C41 C43 -28.1(5)
C35 C40 C41 C43 155.1(4)
C39 C40 C41 C42 89.6(4)
C35 C40 C41 C42 -87.3(4)
C37 C38 C45 C46 -2.8(5)
C39 C38 C45 C46 176.7(3)
C37 C38 C45 C48 -124.5(4)
C39 C38 C45 C48 55.0(5)
C37 C38 C45 C47 116.2(4)
C39 C38 C45 C47 -64.4(5)
C37 C36 C49 C50 135.8(3)
C35 C36 C49 C50 -46.1(5)
C37 C36 C49 C51 -100.3(4)
C35 C36 C49 C51 77.8(4)
C37 C36 C49 C52 18.0(4)
C35 C36 C49 C52 -163.9(3)
